data_7248872
loop_
_publ_author_name
'Ohishi, Yuki'
'Sambe, Kohei'
'Dekura, Shun'
'Akutagawa, Tomoyuki'
'Masuya-Suzuki, Atsuko'
'Tsunashima, Ryo'

_publ_section_title
;
 Effect of halide solid solution on the structure, phase transition
 behaviour and dielectric properties of dabcoH+ chains
;
_journal_issue 26
_journal_name_full CrystEngComm
_journal_page_first 3468
_journal_page_last 3474
_journal_paper_doi 10.1039/D4CE00310A
_journal_volume 26
_journal_year 2024
_chemical_formula_moiety '0.03(Cl), 0.97(Br), C6 H13 N2'
_chemical_formula_sum 'C6 H13 Br0.97 Cl0.03 N2'
_chemical_formula_weight 191.76
_chemical_name_systematic dabcoHCl0.03Br0.97
_space_group_crystal_system hexagonal
_space_group_IT_number 187
_space_group_name_Hall 'P -6 2'
_space_group_name_H-M_alt 'P -6 m 2'
_atom_sites_solution_hydrogens geom
_atom_sites_solution_primary dual
_audit_creation_date 2023-12-10
_audit_creation_method
;
Olex2 1.5
(compiled 2023.08.24 svn.re1ec1418 for OlexSys, GUI svn.r6817)
;
_audit_update_record
;
2024-03-15 deposited with the CCDC.	2024-06-13 downloaded from the CCDC.
;
_cell_angle_alpha 90
_cell_angle_beta 90
_cell_angle_gamma 120
_cell_formula_units_Z 1
_cell_length_a 6.6645(5)
_cell_length_b 6.6645(5)
_cell_length_c 5.3238(4)
_cell_measurement_reflns_used 914
_cell_measurement_temperature 298
_cell_measurement_theta_max 29.9500
_cell_measurement_theta_min 3.5140
_cell_volume 204.78(3)
_computing_cell_refinement 'CrysAlisPro 1.171.42.102a (Rigaku OD, 2023)'
_computing_data_collection 'CrysAlisPro 1.171.42.102a (Rigaku OD, 2023)'
_computing_data_reduction 'CrysAlisPro 1.171.42.102a (Rigaku OD, 2023)'
_computing_molecular_graphics 'Olex2 1.5 (Dolomanov et al., 2009)'
_computing_publication_material 'Olex2 1.5 (Dolomanov et al., 2009)'
_computing_structure_refinement 'SHELXL 2018/3 (Sheldrick, 2015)'
_computing_structure_solution 'SHELXT 2018/2 (Sheldrick, 2018)'
_diffrn_ambient_environment air
_diffrn_ambient_temperature 298
_diffrn_detector 'Hybrid Pixel Array Detector'
_diffrn_detector_area_resol_mean 10.0000
_diffrn_detector_type HyPix
_diffrn_measured_fraction_theta_full 1.000
_diffrn_measured_fraction_theta_max 0.902
_diffrn_measurement_details
;
List of Runs (angles in degrees, time in seconds):

  # Type    Start    End  Width  t~exp~   \w     \q     \k     \f   Frames
#--------------------------------------------------------------------------
  1  \w      5.00  95.00   0.25    0.06    --   13.59   1.00  16.00  360
  2  \w     52.00  78.00   0.25    0.06    --   13.59-136.00-163.00  104
  3  \w    -11.00  24.00   0.25    0.06    --  -12.66  19.00   0.00  140
  4  \w    -15.00  15.00   0.25    0.06    --  -12.66 -99.00-120.00  120
  5  \w    -14.00  32.00   0.25    0.06    --  -12.66 -99.00 -60.00  184
  6  \w    -73.00 -21.00   0.25    0.06    --  -12.66 134.00  82.00  208
;
_diffrn_measurement_device 'four-circle diffractometer'
_diffrn_measurement_device_type 'XtaLAB Synergy R, DW system, HyPix'
_diffrn_measurement_method '\w scans'
_diffrn_orient_matrix_type 'CrysAlisPro convention (1999,Acta A55,543-557)'
_diffrn_orient_matrix_UB_11 -0.0761673000
_diffrn_orient_matrix_UB_12 -0.1214633000
_diffrn_orient_matrix_UB_13 -0.0005204000
_diffrn_orient_matrix_UB_21 0.0964391000
_diffrn_orient_matrix_UB_22 -0.0179206000
_diffrn_orient_matrix_UB_23 0.0014933000
_diffrn_orient_matrix_UB_31 -0.0013631000
_diffrn_orient_matrix_UB_32 -0.0001411000
_diffrn_orient_matrix_UB_33 0.1332218000
_diffrn_radiation_monochromator mirror
_diffrn_radiation_probe x-ray
_diffrn_radiation_type 'Mo K\a'
_diffrn_radiation_wavelength 0.71073
_diffrn_reflns_av_R_equivalents 0.0367
_diffrn_reflns_av_unetI/netI 0.0214
_diffrn_reflns_Laue_measured_fraction_full 1.000
_diffrn_reflns_Laue_measured_fraction_max 0.902
_diffrn_reflns_limit_h_max 8
_diffrn_reflns_limit_h_min -7
_diffrn_reflns_limit_k_max 7
_diffrn_reflns_limit_k_min -5
_diffrn_reflns_limit_l_max 6
_diffrn_reflns_limit_l_min -7
_diffrn_reflns_number 1438
_diffrn_reflns_point_group_measured_fraction_full 1.000
_diffrn_reflns_point_group_measured_fraction_max 0.861
_diffrn_reflns_theta_full 25.242
_diffrn_reflns_theta_max 30.109
_diffrn_reflns_theta_min 3.530
_diffrn_source 'Rotating-anode X-ray tube'
_diffrn_source_type 'Rigaku (Mo) X-ray Source'
_exptl_absorpt_coefficient_mu 4.804
_exptl_absorpt_correction_T_max 1.000
_exptl_absorpt_correction_T_min 0.214
_exptl_absorpt_correction_type gaussian
_exptl_absorpt_process_details
;
CrysAlisPro 1.171.42.102a (Rigaku Oxford Diffraction, 2023)
Numerical absorption correction based on gaussian integration over
a multifaceted crystal model
Empirical absorption correction using spherical harmonics,
implemented in SCALE3 ABSPACK scaling algorithm.
;
_exptl_crystal_colour 'clear light colourless'
_exptl_crystal_colour_lustre clear
_exptl_crystal_colour_modifier light
_exptl_crystal_colour_primary colourless
_exptl_crystal_density_diffrn 1.555
_exptl_crystal_description needle
_exptl_crystal_F_000 97
_exptl_crystal_size_max 0.63
_exptl_crystal_size_mid 0.25
_exptl_crystal_size_min 0.21
_refine_diff_density_max 0.714
_refine_diff_density_min -0.331
_refine_diff_density_rms 0.080
_refine_ls_abs_structure_details
;
 Flack x determined using 96 quotients [(I+)-(I-)]/[(I+)+(I-)]
 (Parsons, Flack and Wagner, Acta Cryst. B69 (2013) 249-259).
;
_refine_ls_abs_structure_Flack 0.00(3)
_refine_ls_extinction_method none
_refine_ls_goodness_of_fit_ref 1.161
_refine_ls_hydrogen_treatment constr
_refine_ls_matrix_type full
_refine_ls_number_parameters 12
_refine_ls_number_reflns 236
_refine_ls_number_restraints 0
_refine_ls_restrained_S_all 1.161
_refine_ls_R_factor_all 0.0351
_refine_ls_R_factor_gt 0.0333
_refine_ls_shift/su_max 0.000
_refine_ls_shift/su_mean 0.000
_refine_ls_structure_factor_coef Fsqd
_refine_ls_weighting_details 'w=1/[\s^2^(Fo^2^)+(0.0556P)^2^+0.0213P] where P=(Fo^2^+2Fc^2^)/3'
_refine_ls_weighting_scheme calc
_refine_ls_wR_factor_gt 0.0842
_refine_ls_wR_factor_ref 0.0846
_reflns_Friedel_coverage 0.710
_reflns_Friedel_fraction_full 1.000
_reflns_Friedel_fraction_max 0.810
_reflns_number_gt 231
_reflns_number_total 236
_reflns_threshold_expression 'I > 2\s(I)'
_cod_data_source_file d4ce00310a2.cif
_cod_data_source_block yo_end_CCDC5
_cod_depositor_comments 'Adding full bibliography for 7248867--7248875.cif.'
_cod_database_code 7248872
_shelx_shelxl_version_number 2018/3
_chemical_oxdiff_formula C6H13N2Br0.97Cl0.03
_shelx_space_group_comment
;
The symmetry employed for this shelxl refinement is uniquely defined
by the following loop, which should always be used as a source of
symmetry information in preference to the above space-group names.
They are only intended as comments.
;
_shelx_estimated_absorpt_t_max 0.432
_shelx_estimated_absorpt_t_min 0.152
_olex2_refinement_description
;
1. Fixed Uiso
 At 1.2 times of:
  All C(H,H) groups, All N(H) groups
2. Shared sites
{Cl1, Br1}
3. Uiso/Uaniso restraints and constraints
Uanis(Cl1) = Uanis(Br1)
4. Others
 Fixed Sof: Cl1(0.0025) Br1(0.08083) H1(0.083333) H1A(0.5) H1B(0.5)
5.a Ternary CH refined with riding coordinates:
 N1(H1)
5.b Secondary CH2 refined with riding coordinates:
 C1(H1A,H1B)
;
_olex2_submission_special_instructions 'No special instructions were received'
_oxdiff_exptl_absorpt_empirical_details
;
Empirical correction (ABSPACK) includes:
- Absorption correction using spherical harmonics
- Frame scaling
;
_oxdiff_exptl_absorpt_empirical_full_max 1.379
_oxdiff_exptl_absorpt_empirical_full_min 0.773

loop_
_space_group_symop_operation_xyz
'x, y, z'
'-y, x-y, z'
'-x+y, -x, z'
'x, y, -z'
'-y, x-y, -z'
'-x+y, -x, -z'
'-y, -x, z'
'-x+y, y, z'
'x, x-y, z'
'-y, -x, -z'
'-x+y, y, -z'
'x, x-y, -z'

loop_
_atom_site_label
_atom_site_type_symbol
_atom_site_fract_x
_atom_site_fract_y
_atom_site_fract_z
_atom_site_U_iso_or_equiv
_atom_site_adp_type
_atom_site_occupancy
_atom_site_site_symmetry_order
_atom_site_calc_flag
_atom_site_refinement_flags_posn
_atom_site_refinement_flags_adp
_atom_site_refinement_flags_occupancy
_atom_site_disorder_assembly
_atom_site_disorder_group
Cl1 Cl 0.333333 0.666667 0.500000 0.0438(5) Uani 0.03 12 d S T P A 3
Br1 Br 0.333333 0.666667 0.500000 0.0438(5) Uani 0.97 12 d S T P B 4
N1 N 0.666667 0.333333 0.2390(16) 0.0420(19) Uani 1 6 d S T P . .
H1 H 0.666667 0.333334 0.423100 0.050 Uiso 0.5 6 calc R U P . .
C1 C 0.4253(13) 0.2126(6) 0.1452(8) 0.0466(15) Uani 1 2 d S T P . .
H1A H 0.344708 0.290257 0.206693 0.056 Uiso 0.5 1 calc R U P . .
H1B H 0.344706 0.054453 0.206699 0.056 Uiso 0.5 1 calc R U P . .

loop_
_atom_site_aniso_label
_atom_site_aniso_U_11
_atom_site_aniso_U_22
_atom_site_aniso_U_33
_atom_site_aniso_U_23
_atom_site_aniso_U_13
_atom_site_aniso_U_12
Cl1 0.0454(6) 0.0454(6) 0.0407(6) 0.000 0.000 0.0227(3)
Br1 0.0454(6) 0.0454(6) 0.0407(6) 0.000 0.000 0.0227(3)
N1 0.047(3) 0.047(3) 0.032(4) 0.000 0.000 0.0235(15)
C1 0.041(3) 0.051(3) 0.045(3) 0.0019(12) 0.004(2) 0.0204(14)

loop_
_atom_type_symbol
_atom_type_description
_atom_type_scat_dispersion_real
_atom_type_scat_dispersion_imag
_atom_type_scat_source
C C 0.0033 0.0016 'International Tables Vol C Tables 4.2.6.8 and 6.1.1.4'
H H 0.0000 0.0000 'International Tables Vol C Tables 4.2.6.8 and 6.1.1.4'
Br Br -0.2901 2.4595 'International Tables Vol C Tables 4.2.6.8 and 6.1.1.4'
Cl Cl 0.1484 0.1585 'International Tables Vol C Tables 4.2.6.8 and 6.1.1.4'
N N 0.0061 0.0033 'International Tables Vol C Tables 4.2.6.8 and 6.1.1.4'

loop_
_exptl_crystal_face_index_h
_exptl_crystal_face_index_k
_exptl_crystal_face_index_l
_exptl_crystal_face_perp_dist
4 -3 7 0.2056
9 -7 0 0.0953
-9 7 0 0.1158
0 0 7 0.2562
-3 -6 0 0.1121
0 0 -8 0.3625
3 6 0 0.1289

loop_
_geom_angle_atom_site_label_1
_geom_angle_atom_site_label_2
_geom_angle_atom_site_label_3
_geom_angle
_geom_angle_site_symmetry_1
_geom_angle_site_symmetry_3
_geom_angle_publ_flag
C1 N1 H1 109.7 2_655 . ?
C1 N1 H1 109.7 3_665 . ?
C1 N1 H1 109.7 . . ?
C1 N1 C1 109.2(4) 2_655 3_665 ?
C1 N1 C1 109.2(4) 3_665 . ?
C1 N1 C1 109.2(4) 2_655 . ?
N1 C1 C1 109.7(4) . 4 ?
N1 C1 H1A 109.7 . . ?
N1 C1 H1B 109.7 . . ?
C1 C1 H1A 109.7 4 . ?
C1 C1 H1B 109.7 4 . ?
H1A C1 H1B 108.2 . . ?

loop_
_geom_bond_atom_site_label_1
_geom_bond_atom_site_label_2
_geom_bond_distance
_geom_bond_site_symmetry_2
_geom_bond_publ_flag
N1 H1 0.9800 . ?
N1 C1 1.480(8) . ?
N1 C1 1.480(8) 2_655 ?
N1 C1 1.480(8) 3_665 ?
C1 C1 1.546(9) 4 ?
C1 H1A 0.9700 . ?
C1 H1B 0.9700 . ?

loop_
_geom_torsion_atom_site_label_1
_geom_torsion_atom_site_label_2
_geom_torsion_atom_site_label_3
_geom_torsion_atom_site_label_4
_geom_torsion
_geom_torsion_site_symmetry_1
_geom_torsion_site_symmetry_2
_geom_torsion_site_symmetry_3
_geom_torsion_site_symmetry_4
_geom_torsion_publ_flag
C1 N1 C1 C1 -59.7(5) 2_655 . . 4 ?
C1 N1 C1 C1 59.7(5) 3_665 . . 4 ?

loop_
_exptl_oxdiff_crystal_face_indexfrac_h
_exptl_oxdiff_crystal_face_indexfrac_k
_exptl_oxdiff_crystal_face_indexfrac_l
_exptl_oxdiff_crystal_face_x
_exptl_oxdiff_crystal_face_y
_exptl_oxdiff_crystal_face_z
3.6233 -3.0945 6.8245 0.0963 0.4151 0.9047
8.7117 -7.3764 0.1606 0.2323 0.9726 0.0106
-8.7124 7.3768 -0.1345 -0.2323 -0.9726 -0.0071
-0.2682 -0.2913 7.4928 0.0519 -0.0095 0.9986
-3.4892 -5.8187 -0.1089 0.9726 -0.2324 -0.0089
0.0437 -0.0833 -7.5054 0.0107 -0.0055 -0.9999
3.4872 5.8176 0.2177 -0.9723 0.2324 0.0234
